data_4312645
loop_
_publ_author_name
'Marciela Scarpellini'
'Ademir Neves'
'Rosmari H\"orner'
'Adailton J. Bortoluzzi'
'Bruno Szpoganics'
'C\'esar Zucco'
'Ren\'e A. Nome Silva'
'Valderes Drago'
'Ant\^onio S. Mangrich'
'Wilson A. Ortiz'
'Wagner A. C. Passos'
'Maur\'icio C. B. de Oliveira'
'Hern\'an Terenzi'

_publ_contact_author_address
;
    Depto. Qu\'imica - UFSC
    88040 - 900 Florian\'opolis, SC
    Brazil
;
_publ_contact_author_email ademir@qmc.ufsc.br
_publ_contact_author_fax 55(48)3316888
_publ_contact_author_name 'Ademir Neves'
_publ_contact_author_phone 55(48)3316826
_publ_section_title
;
 Phosphate Diester Hydrolysis and DNA Damage Promoted by New
 cis-Aqua/Hydroxy Copper(II) Complexes Containing Tridentate
 Imidazole-rich Ligands
;
_journal_name_full 'Inorganic Chemistry'
_journal_page_first 8353
_journal_page_last 8365
_journal_paper_doi 10.1021/ic026277c
_journal_volume 42
_journal_year 2003
_chemical_formula_moiety
;
C10 H15 Cl Cu N5, Cl, H2 O
;
_chemical_formula_sum 'C10 H17 Cl2 Cu N5 O'
_chemical_formula_weight 357.73
_space_group_IT_number 2
_symmetry_cell_setting triclinic
_symmetry_space_group_name_Hall '-P 1'
_symmetry_space_group_name_H-M 'P -1'
_atom_sites_solution_hydrogens geom
_atom_sites_solution_primary direct
_atom_sites_solution_secondary difmap
_cell_angle_alpha 73.75(3)
_cell_angle_beta 84.78(3)
_cell_angle_gamma 72.69(3)
_cell_formula_units_Z 2
_cell_length_a 6.8280(10)
_cell_length_b 8.559(2)
_cell_length_c 13.548(3)
_cell_measurement_reflns_used 25
_cell_measurement_temperature 293(2)
_cell_measurement_theta_max 15.54
_cell_measurement_theta_min 10.10
_cell_volume 725.7(3)
_computing_structure_refinement 'SHELXL-97 (Sheldrick, 1997)'
_computing_structure_solution 'SHELXS-97 (Sheldrick, 1990)'
_diffrn_ambient_temperature 293(2)
_diffrn_measured_fraction_theta_full 1.000
_diffrn_measured_fraction_theta_max 1.000
_diffrn_measurement_method \w--2\q
_diffrn_radiation_monochromator graphite
_diffrn_radiation_source 'fine-focus sealed tube'
_diffrn_radiation_type MoK\a
_diffrn_radiation_wavelength 0.71073
_diffrn_reflns_av_R_equivalents 0.0081
_diffrn_reflns_av_sigmaI/netI 0.0150
_diffrn_reflns_limit_h_max 8
_diffrn_reflns_limit_h_min -7
_diffrn_reflns_limit_k_max 10
_diffrn_reflns_limit_k_min 0
_diffrn_reflns_limit_l_max 16
_diffrn_reflns_limit_l_min -15
_diffrn_reflns_number 2867
_diffrn_reflns_theta_full 25.37
_diffrn_reflns_theta_max 25.37
_diffrn_reflns_theta_min 2.59
_diffrn_standards_decay_% 1.0
_diffrn_standards_interval_time '120 min'
_diffrn_standards_number 3
_exptl_absorpt_coefficient_mu 1.872
_exptl_absorpt_correction_T_max 0.95658
_exptl_absorpt_correction_T_min 0.88196
_exptl_absorpt_correction_type psi-scan
_exptl_crystal_colour blue
_exptl_crystal_density_diffrn 1.637
_exptl_crystal_density_method 'not measured'
_exptl_crystal_description 'irregular shaped'
_exptl_crystal_F_000 366
_exptl_crystal_size_max 0.43
_exptl_crystal_size_mid 0.36
_exptl_crystal_size_min 0.33
_refine_diff_density_max 0.385
_refine_diff_density_min -0.371
_refine_diff_density_rms 0.093
_refine_ls_extinction_coef 0.046(2)
_refine_ls_extinction_expression Fc^*^=kFc[1+0.001xFc^2^\l^3^/sin(2\q)]^-1/4^
_refine_ls_extinction_method SHELXL
_refine_ls_goodness_of_fit_ref 1.120
_refine_ls_hydrogen_treatment mixed
_refine_ls_matrix_type full
_refine_ls_number_parameters 171
_refine_ls_number_reflns 2673
_refine_ls_number_restraints 0
_refine_ls_restrained_S_all 1.120
_refine_ls_R_factor_all 0.0299
_refine_ls_R_factor_gt 0.0248
_refine_ls_shift/su_max 0.000
_refine_ls_shift/su_mean 0.000
_refine_ls_structure_factor_coef Fsqd
_refine_ls_weighting_details 'w=1/[\s^2^(Fo^2^)+(0.0372P)^2^+0.3131P] where P=(Fo^2^+2Fc^2^)/3'
_refine_ls_weighting_scheme calc
_refine_ls_wR_factor_gt 0.0683
_refine_ls_wR_factor_ref 0.0704
_reflns_number_gt 2432
_reflns_number_total 2673
_reflns_threshold_expression >2sigma(I)
_cod_data_source_file ic026277csi20021217_022733_1.cif
_cod_data_source_block Complex2-'C~10~H~17~Cl~2~CuN~5~O'
_cod_depositor_comments
;
The following automatic conversions were performed:

'_refine_ls_weighting_scheme' value 'calc
w=1/[\s^2^(Fo^2^)+(0.0372P)^2^+0.3131P] where P=(Fo^2^+2Fc^2^)/3' was
changed to 'calc'. New tag '_refine_ls_weighting_details' was
created. The value of the new tag was set to
'w=1/[\s^2^(Fo^2^)+(0.0372P)^2^+0.3131P] where P=(Fo^2^+2Fc^2^)/3'.

Automatic conversion script
Id: cif_fix_values 3143 2015-03-26 13:38:13Z robertas 
;
_cod_database_code 4312645

loop_
_symmetry_equiv_pos_as_xyz
'x, y, z'
'-x, -y, -z'

loop_
_atom_site_label
_atom_site_type_symbol
_atom_site_fract_x
_atom_site_fract_y
_atom_site_fract_z
_atom_site_U_iso_or_equiv
_atom_site_adp_type
_atom_site_occupancy
_atom_site_calc_flag
_atom_site_refinement_flags
_atom_site_disorder_assembly
_atom_site_disorder_group
Cu1 Cu 0.24855(4) 0.03899(3) 0.214089(18) 0.03117(12) Uani 1 d . . .
Cl1 Cl 0.24261(11) -0.23627(7) 0.24446(5) 0.05257(18) Uani 1 d . . .
Cl2 Cl -0.19127(8) 0.21252(7) 0.20125(4) 0.03987(15) Uani 1 d . . .
N1 N 0.2651(3) 0.0810(2) 0.06369(14) 0.0322(4) Uani 1 d . . .
N3 N 0.2212(3) 0.0577(3) -0.08869(15) 0.0425(5) Uani 1 d . . .
H3N H 0.1905 0.0113 -0.1355 0.051 Uiso 1 d R . .
N8 N 0.2955(3) 0.2712(2) 0.20631(14) 0.0325(4) Uani 1 d . . .
H8N H 0.4401 0.2451 0.2111 0.039 Uiso 1 d R . .
N11 N 0.2632(3) 0.0157(2) 0.36109(14) 0.0371(4) Uani 1 d . . .
N14 N 0.2258(3) 0.1362(3) 0.48702(15) 0.0459(5) Uani 1 d . . .
C2 C 0.2339(3) -0.0187(3) 0.01118(18) 0.0366(5) Uani 1 d . . .
H2 H 0.2223 -0.1277 0.0405 0.044 Uiso 1 calc R . .
C4 C 0.2439(4) 0.2162(3) -0.10291(18) 0.0428(5) Uani 1 d . . .
H4 H 0.2396 0.2982 -0.1651 0.051 Uiso 1 calc R . .
C5 C 0.2737(3) 0.2302(3) -0.00903(17) 0.0349(5) Uani 1 d . . .
C6 C 0.3256(4) 0.3704(3) 0.01801(18) 0.0405(5) Uani 1 d . . .
H6A H 0.2890 0.4714 -0.0391 0.049 Uiso 1 calc R . .
H6B H 0.4728 0.3392 0.0270 0.049 Uiso 1 calc R . .
C7 C 0.2201(4) 0.4127(3) 0.11428(18) 0.0393(5) Uani 1 d . . .
H7A H 0.2459 0.5145 0.1214 0.047 Uiso 1 calc R . .
H7B H 0.0731 0.4351 0.1085 0.047 Uiso 1 calc R . .
C9 C 0.2165(4) 0.3200(3) 0.30235(18) 0.0412(5) Uani 1 d . . .
H9A H 0.2960 0.3859 0.3191 0.049 Uiso 1 calc R . .
H9B H 0.0742 0.3877 0.2944 0.049 Uiso 1 calc R . .
C10 C 0.2358(3) 0.1603(3) 0.38447(17) 0.0371(5) Uani 1 d . . .
C12 C 0.2717(4) -0.1070(3) 0.45316(18) 0.0449(6) Uani 1 d . . .
H12 H 0.2901 -0.2217 0.4604 0.054 Uiso 1 calc R . .
C13 C 0.2492(4) -0.0331(4) 0.5306(2) 0.0516(6) Uani 1 d . . .
H13 H 0.2494 -0.0869 0.6006 0.062 Uiso 1 calc R . .
C15 C 0.1918(4) 0.2664(3) 0.5422(2) 0.0700(9) Uani 1 d . . .
H15A H 0.1993 0.3713 0.4948 0.105 Uiso 1 calc R . .
H15B H 0.2950 0.2313 0.5938 0.105 Uiso 1 calc R . .
H15C H 0.0587 0.2819 0.5744 0.105 Uiso 1 calc R . .
O1W O 0.6738(4) -0.5197(3) 0.34406(19) 0.0884(8) Uani 1 d R . .
H1WA H 0.5513 -0.4539 0.3170 0.106 Uiso 1 d R . .
H1WB H 0.6783 -0.5777 0.3003 0.106 Uiso 1 d R . .

loop_
_atom_site_aniso_label
_atom_site_aniso_U_11
_atom_site_aniso_U_22
_atom_site_aniso_U_33
_atom_site_aniso_U_23
_atom_site_aniso_U_13
_atom_site_aniso_U_12
Cu1 0.03683(17) 0.02462(16) 0.03363(17) -0.00639(10) -0.00304(10) -0.01153(11)
Cl1 0.0784(4) 0.0278(3) 0.0542(4) -0.0089(2) 0.0001(3) -0.0211(3)
Cl2 0.0410(3) 0.0430(3) 0.0388(3) -0.0119(2) -0.0020(2) -0.0152(2)
N1 0.0303(9) 0.0304(9) 0.0375(9) -0.0105(7) 0.0000(7) -0.0099(7)
N3 0.0366(10) 0.0558(13) 0.0420(11) -0.0231(10) -0.0002(8) -0.0139(9)
N8 0.0340(9) 0.0278(9) 0.0380(9) -0.0083(7) -0.0031(7) -0.0118(7)
N11 0.0401(10) 0.0374(10) 0.0350(10) -0.0059(8) -0.0053(8) -0.0147(8)
N14 0.0408(10) 0.0634(14) 0.0395(11) -0.0208(10) 0.0004(8) -0.0174(10)
C2 0.0309(10) 0.0396(12) 0.0442(12) -0.0187(10) 0.0029(9) -0.0111(9)
C4 0.0390(12) 0.0495(14) 0.0367(12) -0.0065(10) -0.0020(9) -0.0120(10)
C5 0.0311(10) 0.0343(11) 0.0367(11) -0.0049(9) -0.0016(9) -0.0094(9)
C6 0.0460(13) 0.0319(11) 0.0413(12) 0.0005(9) -0.0052(10) -0.0162(10)
C7 0.0460(12) 0.0250(10) 0.0469(13) -0.0060(9) -0.0064(10) -0.0116(9)
C9 0.0470(13) 0.0365(12) 0.0456(13) -0.0165(10) 0.0000(10) -0.0151(10)
C10 0.0320(11) 0.0463(13) 0.0384(12) -0.0141(10) -0.0010(9) -0.0161(10)
C12 0.0442(13) 0.0464(13) 0.0389(12) 0.0014(10) -0.0065(10) -0.0153(11)
C13 0.0451(14) 0.0680(18) 0.0367(13) -0.0032(12) -0.0029(10) -0.0181(12)
C15 0.073(2) 0.093(2) 0.0593(18) -0.0457(18) 0.0097(15) -0.0253(18)
O1W 0.0980(18) 0.0762(16) 0.0974(18) -0.0426(14) -0.0149(15) -0.0115(14)

loop_
_atom_type_symbol
_atom_type_description
_atom_type_scat_dispersion_real
_atom_type_scat_dispersion_imag
_atom_type_scat_source
C C 0.0033 0.0016 'International Tables Vol C Tables 4.2.6.8 and 6.1.1.4'
H H 0.0000 0.0000 'International Tables Vol C Tables 4.2.6.8 and 6.1.1.4'
N N 0.0061 0.0033 'International Tables Vol C Tables 4.2.6.8 and 6.1.1.4'
Cl Cl 0.1484 0.1585 'International Tables Vol C Tables 4.2.6.8 and 6.1.1.4'
Cu Cu 0.3201 1.2651 'International Tables Vol C Tables 4.2.6.8 and 6.1.1.4'
O O 0.0106 0.0060 'International Tables Vol C Tables 4.2.6.8 and 6.1.1.4'

loop_
_geom_angle_atom_site_label_1
_geom_angle_atom_site_label_2
_geom_angle_atom_site_label_3
_geom_angle
_geom_angle_site_symmetry_1
_geom_angle_site_symmetry_3
_geom_angle_publ_flag
N11 Cu1 N1 171.34(7) . . ?
N11 Cu1 N8 80.98(8) . . ?
N1 Cu1 N8 91.93(8) . . ?
N11 Cu1 Cl1 91.56(7) . . ?
N1 Cu1 Cl1 94.82(6) . . ?
N8 Cu1 Cl1 169.64(5) . . ?
N11 Cu1 Cl2 94.31(7) . . ?
N1 Cu1 Cl2 90.32(6) . . ?
N8 Cu1 Cl2 87.57(6) . . ?
Cl1 Cu1 Cl2 100.23(4) . . ?
C2 N1 C5 105.78(19) . . ?
C2 N1 Cu1 125.53(16) . . ?
C5 N1 Cu1 127.75(15) . . ?
C2 N3 C4 108.07(19) . . ?
C7 N8 C9 111.44(17) . . ?
C7 N8 Cu1 117.61(13) . . ?
C9 N8 Cu1 108.84(13) . . ?
C10 N11 C12 106.5(2) . . ?
C10 N11 Cu1 114.15(15) . . ?
C12 N11 Cu1 138.89(17) . . ?
C10 N14 C13 107.3(2) . . ?
C10 N14 C15 126.7(2) . . ?
C13 N14 C15 126.0(2) . . ?
N1 C2 N3 110.9(2) . . ?
C5 C4 N3 106.6(2) . . ?
C4 C5 N1 108.6(2) . . ?
C4 C5 C6 128.6(2) . . ?
N1 C5 C6 122.62(19) . . ?
C5 C6 C7 114.39(19) . . ?
N8 C7 C6 110.81(18) . . ?
C10 C9 N8 106.80(18) . . ?
N11 C10 N14 110.5(2) . . ?
N11 C10 C9 120.5(2) . . ?
N14 C10 C9 129.0(2) . . ?
C13 C12 N11 108.7(2) . . ?
C12 C13 N14 107.0(2) . . ?

loop_
_geom_bond_atom_site_label_1
_geom_bond_atom_site_label_2
_geom_bond_distance
_geom_bond_site_symmetry_2
_geom_bond_publ_flag
Cu1 N11 1.9540(19) . ?
Cu1 N1 1.9662(18) . ?
Cu1 N8 2.0784(17) . ?
Cu1 Cl1 2.2875(8) . ?
Cu1 Cl2 2.9242(11) . ?
N1 C2 1.325(3) . ?
N1 C5 1.391(3) . ?
N3 C2 1.326(3) . ?
N3 C4 1.369(3) . ?
N8 C7 1.479(3) . ?
N8 C9 1.483(3) . ?
N11 C10 1.318(3) . ?
N11 C12 1.380(3) . ?
N14 C10 1.345(3) . ?
N14 C13 1.369(4) . ?
N14 C15 1.461(3) . ?
C4 C5 1.349(3) . ?
C5 C6 1.490(3) . ?
C6 C7 1.513(3) . ?
C9 C10 1.481(3) . ?
C12 C13 1.345(4) . ?

loop_
_geom_hbond_atom_site_label_D
_geom_hbond_atom_site_label_H
_geom_hbond_atom_site_label_A
_geom_hbond_distance_DH
_geom_hbond_distance_HA
_geom_hbond_distance_DA
_geom_hbond_angle_DHA
_geom_hbond_site_symmetry_A
_geom_hbond_publ_flag
N3 H3N Cl2 0.90 2.33 3.167(2) 154.5 2 ?
N8 H8N Cl2 0.95 2.44 3.3863(19) 171.6 1_655 ?
O1W H1WA Cl1 0.90 2.43 3.319(3) 170.2 . ?
O1W H1WB Cl2 0.87 2.45 3.278(2) 160.3 1_645 ?
